data_9014506
loop_
_publ_author_name
'Knight, K. S.'
'Henderson, C. M. B.'
'Clark, S. M.'

_publ_section_title
;
 Structural variations in the wesselsite-effenbergerite (Sr1-xBaxCuSi4O10)
 solid solution
 Sample: x = .821
;
_journal_name_full 'European Journal of Mineralogy'
_journal_page_first 411
_journal_page_last 423
_journal_paper_doi 10.1127/0935-1221/2010/0022-2025
_journal_volume 22
_journal_year 2010
_chemical_compound_source Synthetic
_chemical_formula_sum 'Ba0.821 Cu O10 Si4 Sr0.179'
_chemical_name_mineral Effenbergerite
_space_group_IT_number 130
_symmetry_space_group_name_Hall '-P 4a 2ac'
_symmetry_space_group_name_H-M 'P 4/n c c :2'
_cell_angle_alpha 90
_cell_angle_beta 90
_cell_angle_gamma 90
_cell_length_a 7.41932
_cell_length_b 7.41932
_cell_length_c 16.0402
_cell_formula_units_Z 4
_cell_volume 882.954
_database_code_amcsd 0018774
_exptl_crystal_density_diffrn 3.493
_cod_original_sg_symbol_H-M 'P 4/n c c'
_cod_original_formula_sum '(Ba.821 Sr.179) Cu Si4 O10'
_cod_database_code 9014506

loop_
_space_group_symop_operation_xyz
x,y,z
1/2-y,1/2-x,1/2+z
1/2+y,1/2+x,1/2-z
1/2+y,-x,-z
1/2-y,x,z
x,1/2-y,1/2+z
-x,1/2+y,1/2-z
1/2+x,1/2+y,-z
1/2-x,1/2-y,z
y,x,1/2+z
-y,-x,1/2-z
-y,1/2+x,-z
y,1/2-x,z
1/2-x,y,1/2+z
1/2+x,-y,1/2-z
-x,-y,-z

loop_
_atom_site_label
_atom_site_fract_x
_atom_site_fract_y
_atom_site_fract_z
_atom_site_occupancy
_atom_site_U_iso_or_equiv
Ba 0.25000 0.75000 0.00000 0.82100 0.12600
Sr 0.25000 0.75000 0.00000 0.17900 0.12600
Cu 0.25000 0.25000 0.09420 1.00000 0.10600
Si 0.51560 0.93740 0.15340 1.00000 0.04500
O1 0.45460 0.99210 0.24540 0.50000 0.07000
O2 0.72280 0.00030 0.13610 1.00000 0.08200
O3 0.38240 0.02870 0.08970 1.00000 0.10900

loop_
_cod_related_entry_id
_cod_related_entry_database
_cod_related_entry_code
1 AMCSD 0018774
